data_2240243
loop_
_publ_author_name
'Zaitsev, Kirill V.'
'Karlov, Sergey S.'
'Zaitseva, Galina S.'
'Alizade, Ali'
'Slovokhotov, Yuri L.'

_publ_section_title
;
 Crystal structure of
 2,2,3,3-tetramethyl-1,1,1,4,4,4-hexaphenyltetragermane
;
_journal_coeditor_code WM5086
_journal_issue 12
_journal_name_full 'Acta Crystallographica Section E'
_journal_page_first o1273
_journal_page_last o1274
_journal_paper_doi 10.1107/S160053681402501X
_journal_volume 70
_journal_year 2014
_chemical_formula_iupac 'C40 H42 Ge4'
_chemical_formula_moiety 'C40 H42 Ge4'
_chemical_formula_sum 'C40 H42 Ge4'
_chemical_formula_weight 813.10
_chemical_name_systematic
;
2,2,3,3-Tetramethyl-1,1,1,4,4,4-hexaphenyltetragermane
;
_space_group_IT_number 14
_symmetry_cell_setting monoclinic
_symmetry_space_group_name_Hall '-P 2ybc'
_symmetry_space_group_name_H-M 'P 1 21/c 1'
_atom_sites_solution_hydrogens geom
_atom_sites_solution_primary direct
_atom_sites_solution_secondary difmap
_audit_creation_method SHELXTL
_cell_angle_alpha 90.00
_cell_angle_beta 104.5600(10)
_cell_angle_gamma 90.00
_cell_formula_units_Z 2
_cell_length_a 9.6402(5)
_cell_length_b 13.6386(6)
_cell_length_c 14.0503(7)
_cell_measurement_reflns_used 7722
_cell_measurement_temperature 120(2)
_cell_measurement_theta_max 32.45
_cell_measurement_theta_min 2.18
_cell_volume 1787.99(15)
_computing_cell_refinement
;
SAINT (Bruker, 2008)
;
_computing_data_collection
;
APEX2 (Bruker, 2008)
;
_computing_data_reduction
;
SAINT (Bruker, 2008)
;
_computing_molecular_graphics
;
SHELXTL (Sheldrick, 2008)
;
_computing_publication_material
;
SHELXTL (Sheldrick, 2008)
;
_computing_structure_refinement
;
SHELXTL (Sheldrick, 2008)
;
_computing_structure_solution
;
SHELXTL (Sheldrick, 2008)
;
_diffrn_ambient_temperature 120(2)
_diffrn_measured_fraction_theta_full 1.000
_diffrn_measured_fraction_theta_max 1.000
_diffrn_measurement_device_type 'Bruker APEXII CCD'
_diffrn_measurement_method '\f and \w scans'
_diffrn_radiation_monochromator graphite
_diffrn_radiation_source 'fine-focus sealed tube'
_diffrn_radiation_type MoK\a
_diffrn_radiation_wavelength 0.71073
_diffrn_reflns_av_R_equivalents 0.0394
_diffrn_reflns_av_sigmaI/netI 0.0358
_diffrn_reflns_limit_h_max 13
_diffrn_reflns_limit_h_min -13
_diffrn_reflns_limit_k_max 19
_diffrn_reflns_limit_k_min -19
_diffrn_reflns_limit_l_max 19
_diffrn_reflns_limit_l_min -19
_diffrn_reflns_number 22283
_diffrn_reflns_theta_full 30.00
_diffrn_reflns_theta_max 30.00
_diffrn_reflns_theta_min 2.11
_diffrn_standards_number 0
_exptl_absorpt_coefficient_mu 3.356
_exptl_absorpt_correction_T_max 0.701
_exptl_absorpt_correction_T_min 0.391
_exptl_absorpt_correction_type multi-scan
_exptl_absorpt_process_details
;
(<i>SADABS</i>; Bruker, 2008)
;
_exptl_crystal_colour colourless
_exptl_crystal_density_diffrn 1.510
_exptl_crystal_density_method 'not measured'
_exptl_crystal_description prism
_exptl_crystal_F_000 820
_exptl_crystal_size_max 0.55
_exptl_crystal_size_mid 0.53
_exptl_crystal_size_min 0.11
_refine_diff_density_max 0.622
_refine_diff_density_min -0.385
_refine_ls_extinction_coef 0.0062(3)
_refine_ls_extinction_expression Fc^*^=kFc[1+0.001xFc^2^\l^3^/sin(2\q)]^-1/4^
_refine_ls_extinction_method SHELXL
_refine_ls_goodness_of_fit_ref 1.045
_refine_ls_hydrogen_treatment constr
_refine_ls_matrix_type full
_refine_ls_number_parameters 202
_refine_ls_number_reflns 5210
_refine_ls_number_restraints 0
_refine_ls_restrained_S_all 1.045
_refine_ls_R_factor_all 0.0440
_refine_ls_R_factor_gt 0.0301
_refine_ls_shift/su_max 0.001
_refine_ls_shift/su_mean 0.000
_refine_ls_structure_factor_coef Fsqd
_refine_ls_weighting_details 'calc w=1/[\s^2^(Fo^2^)+(0.0262P)^2^+0.6663P] where P=(Fo^2^+2Fc^2^)/3'
_refine_ls_weighting_scheme calc
_refine_ls_wR_factor_gt 0.0610
_refine_ls_wR_factor_ref 0.0663
_reflns_number_gt 4222
_reflns_number_total 5210
_reflns_threshold_expression >2sigma(I)
_cod_data_source_file wm5086sup1.cif
_cod_data_source_block I
_cod_original_sg_symbol_H-M 'P 21/c'
_cod_database_code 2240243
_cod_database_fobs_code 2240243

loop_
_symmetry_equiv_pos_as_xyz
'x, y, z'
'-x, y+1/2, -z+1/2'
'-x, -y, -z'
'x, -y-1/2, z-1/2'

loop_
_atom_site_type_symbol
_atom_site_label
_atom_site_fract_x
_atom_site_fract_y
_atom_site_fract_z
_atom_site_U_iso_or_equiv
_atom_site_adp_type
_atom_site_calc_flag
_atom_site_refinement_flags
_atom_site_occupancy
_atom_site_symmetry_multiplicity
Ge Ge1 0.44925(2) 0.553177(15) 0.551768(15) 0.01582(6) Uani d . 1 1
Ge Ge2 0.35670(2) 0.459956(15) 0.670324(16) 0.01586(6) Uani d . 1 1
C C1 0.5900(3) 0.65022(16) 0.61880(17) 0.0266(5) Uani d . 1 1
H H1A 0.6311 0.6837 0.5705 0.040 Uiso calc R 1 1
H H1B 0.6665 0.6172 0.6675 0.040 Uiso calc R 1 1
H H1C 0.5430 0.6983 0.6520 0.040 Uiso calc R 1 1
C C2 0.2832(2) 0.62288(17) 0.47117(16) 0.0264(5) Uani d . 1 1
H H2A 0.3153 0.6698 0.4284 0.040 Uiso calc R 1 1
H H2B 0.2340 0.6580 0.5140 0.040 Uiso calc R 1 1
H H2C 0.2171 0.5757 0.4308 0.040 Uiso calc R 1 1
C C3 0.2686(2) 0.33907(14) 0.60806(14) 0.0175(4) Uani d . 1 1
C C4 0.1389(2) 0.34120(15) 0.53599(16) 0.0224(4) Uani d . 1 1
H H4A 0.0886 0.4014 0.5208 0.027 Uiso calc R 1 1
C C5 0.0824(2) 0.25622(17) 0.48630(17) 0.0264(5) Uani d . 1 1
H H5A -0.0056 0.2588 0.4372 0.032 Uiso calc R 1 1
C C6 0.1544(2) 0.16757(16) 0.50815(17) 0.0256(5) Uani d . 1 1
H H6A 0.1155 0.1097 0.4742 0.031 Uiso calc R 1 1
C C7 0.2829(2) 0.16369(15) 0.57958(16) 0.0236(4) Uani d . 1 1
H H7A 0.3320 0.1031 0.5949 0.028 Uiso calc R 1 1
C C8 0.3399(2) 0.24892(15) 0.62893(15) 0.0201(4) Uani d . 1 1
H H8A 0.4285 0.2459 0.6775 0.024 Uiso calc R 1 1
C C9 0.5064(2) 0.42690(14) 0.78825(15) 0.0170(4) Uani d . 1 1
C C10 0.4757(2) 0.41586(16) 0.87949(16) 0.0227(4) Uani d . 1 1
H H10A 0.3798 0.4234 0.8844 0.027 Uiso calc R 1 1
C C11 0.5827(3) 0.39404(16) 0.96343(16) 0.0255(5) Uani d . 1 1
H H11A 0.5593 0.3861 1.0247 0.031 Uiso calc R 1 1
C C12 0.7234(2) 0.38385(15) 0.95799(16) 0.0249(5) Uani d . 1 1
H H12A 0.7968 0.3701 1.0155 0.030 Uiso calc R 1 1
C C13 0.7560(2) 0.39384(16) 0.86836(16) 0.0244(5) Uani d . 1 1
H H13A 0.8521 0.3859 0.8641 0.029 Uiso calc R 1 1
C C14 0.6489(2) 0.41554(15) 0.78413(16) 0.0204(4) Uani d . 1 1
H H14A 0.6730 0.4227 0.7230 0.024 Uiso calc R 1 1
C C15 0.2120(2) 0.53782(15) 0.71306(15) 0.0182(4) Uani d . 1 1
C C16 0.2365(2) 0.63689(15) 0.73511(16) 0.0222(4) Uani d . 1 1
H H16A 0.3224 0.6664 0.7276 0.027 Uiso calc R 1 1
C C17 0.1380(2) 0.69347(16) 0.76790(16) 0.0245(5) Uani d . 1 1
H H17A 0.1577 0.7606 0.7835 0.029 Uiso calc R 1 1
C C18 0.0110(2) 0.65232(17) 0.77794(16) 0.0259(5) Uani d . 1 1
H H18A -0.0574 0.6911 0.7992 0.031 Uiso calc R 1 1
C C19 -0.0148(3) 0.55397(17) 0.7565(2) 0.0317(5) Uani d . 1 1
H H19A -0.1011 0.5250 0.7639 0.038 Uiso calc R 1 1
C C20 0.0841(2) 0.49707(16) 0.72433(18) 0.0266(5) Uani d . 1 1
H H20A 0.0645 0.4297 0.7098 0.032 Uiso calc R 1 1

loop_
_atom_site_aniso_label
_atom_site_aniso_U_11
_atom_site_aniso_U_22
_atom_site_aniso_U_33
_atom_site_aniso_U_12
_atom_site_aniso_U_13
_atom_site_aniso_U_23
Ge1 0.01786(11) 0.01507(10) 0.01456(11) 0.00087(7) 0.00413(8) 0.00019(8)
Ge2 0.01524(11) 0.01695(11) 0.01510(11) -0.00037(8) 0.00329(8) 0.00050(8)
C1 0.0321(13) 0.0246(11) 0.0233(11) -0.0078(9) 0.0076(9) -0.0030(9)
C2 0.0299(12) 0.0282(11) 0.0200(11) 0.0107(9) 0.0043(9) 0.0031(9)
C3 0.0166(10) 0.0214(10) 0.0148(9) -0.0012(7) 0.0046(8) 0.0004(7)
C4 0.0214(11) 0.0225(10) 0.0217(11) 0.0004(8) 0.0022(8) 0.0021(8)
C5 0.0223(11) 0.0319(12) 0.0225(11) -0.0049(9) 0.0011(9) -0.0019(9)
C6 0.0258(12) 0.0261(11) 0.0259(12) -0.0071(9) 0.0084(9) -0.0065(9)
C7 0.0257(11) 0.0202(10) 0.0261(12) 0.0005(8) 0.0086(9) 0.0013(8)
C8 0.0188(10) 0.0232(10) 0.0182(10) -0.0003(8) 0.0045(8) 0.0028(8)
C9 0.0187(10) 0.0144(9) 0.0169(10) -0.0015(7) 0.0027(8) 0.0004(7)
C10 0.0221(11) 0.0240(10) 0.0226(11) -0.0007(8) 0.0068(9) 0.0019(8)
C11 0.0320(12) 0.0276(11) 0.0166(10) 0.0007(9) 0.0056(9) 0.0048(8)
C12 0.0293(12) 0.0216(10) 0.0198(11) 0.0020(8) -0.0011(9) 0.0023(8)
C13 0.0209(11) 0.0254(11) 0.0258(12) 0.0037(8) 0.0035(9) 0.0027(9)
C14 0.0203(10) 0.0236(10) 0.0179(10) 0.0026(8) 0.0060(8) 0.0011(8)
C15 0.0172(9) 0.0225(10) 0.0146(9) 0.0008(8) 0.0031(7) 0.0026(8)
C16 0.0193(10) 0.0243(10) 0.0227(11) -0.0040(8) 0.0051(8) -0.0038(8)
C17 0.0266(12) 0.0243(10) 0.0219(11) 0.0004(9) 0.0048(9) -0.0047(8)
C18 0.0255(12) 0.0315(12) 0.0225(11) 0.0071(9) 0.0096(9) 0.0010(9)
C19 0.0214(11) 0.0352(13) 0.0427(15) -0.0027(9) 0.0162(10) 0.0027(11)
C20 0.0243(12) 0.0235(11) 0.0345(13) -0.0027(9) 0.0117(10) 0.0006(9)

loop_
_atom_type_symbol
_atom_type_description
_atom_type_scat_dispersion_real
_atom_type_scat_dispersion_imag
_atom_type_scat_source
C C 0.0033 0.0016 'International Tables Vol C Tables 4.2.6.8 and 6.1.1.4'
H H 0.0000 0.0000 'International Tables Vol C Tables 4.2.6.8 and 6.1.1.4'
Ge Ge 0.1547 1.8001 'International Tables Vol C Tables 4.2.6.8 and 6.1.1.4'

loop_
_geom_angle_atom_site_label_1
_geom_angle_atom_site_label_2
_geom_angle_atom_site_label_3
_geom_angle_site_symmetry_1
_geom_angle_site_symmetry_3
_geom_angle
C2 Ge1 C1 . . 108.47(10)
C2 Ge1 Ge1 . 3_666 109.73(7)
C1 Ge1 Ge1 . 3_666 110.91(7)
C2 Ge1 Ge2 . . 105.19(7)
C1 Ge1 Ge2 . . 110.63(7)
Ge1 Ge1 Ge2 3_666 . 111.715(14)
C9 Ge2 C3 . . 109.21(8)
C9 Ge2 C15 . . 107.16(9)
C3 Ge2 C15 . . 109.31(8)
C9 Ge2 Ge1 . . 112.36(6)
C3 Ge2 Ge1 . . 109.04(6)
C15 Ge2 Ge1 . . 109.71(6)
Ge1 C1 H1A . . 109.5
Ge1 C1 H1B . . 109.5
H1A C1 H1B . . 109.5
Ge1 C1 H1C . . 109.5
H1A C1 H1C . . 109.5
H1B C1 H1C . . 109.5
Ge1 C2 H2A . . 109.5
Ge1 C2 H2B . . 109.5
H2A C2 H2B . . 109.5
Ge1 C2 H2C . . 109.5
H2A C2 H2C . . 109.5
H2B C2 H2C . . 109.5
C4 C3 C8 . . 118.14(19)
C4 C3 Ge2 . . 120.99(15)
C8 C3 Ge2 . . 120.67(15)
C5 C4 C3 . . 120.8(2)
C5 C4 H4A . . 119.6
C3 C4 H4A . . 119.6
C6 C5 C4 . . 120.2(2)
C6 C5 H5A . . 119.9
C4 C5 H5A . . 119.9
C7 C6 C5 . . 119.9(2)
C7 C6 H6A . . 120.0
C5 C6 H6A . . 120.0
C6 C7 C8 . . 119.9(2)
C6 C7 H7A . . 120.1
C8 C7 H7A . . 120.1
C7 C8 C3 . . 121.03(19)
C7 C8 H8A . . 119.5
C3 C8 H8A . . 119.5
C10 C9 C14 . . 117.63(19)
C10 C9 Ge2 . . 121.46(16)
C14 C9 Ge2 . . 120.90(15)
C11 C10 C9 . . 121.3(2)
C11 C10 H10A . . 119.3
C9 C10 H10A . . 119.3
C12 C11 C10 . . 120.2(2)
C12 C11 H11A . . 119.9
C10 C11 H11A . . 119.9
C13 C12 C11 . . 119.5(2)
C13 C12 H12A . . 120.3
C11 C12 H12A . . 120.3
C12 C13 C14 . . 120.4(2)
C12 C13 H13A . . 119.8
C14 C13 H13A . . 119.8
C13 C14 C9 . . 121.0(2)
C13 C14 H14A . . 119.5
C9 C14 H14A . . 119.5
C16 C15 C20 . . 117.75(19)
C16 C15 Ge2 . . 119.92(15)
C20 C15 Ge2 . . 122.31(16)
C17 C16 C15 . . 121.4(2)
C17 C16 H16A . . 119.3
C15 C16 H16A . . 119.3
C18 C17 C16 . . 120.3(2)
C18 C17 H17A . . 119.9
C16 C17 H17A . . 119.9
C19 C18 C17 . . 119.1(2)
C19 C18 H18A . . 120.5
C17 C18 H18A . . 120.5
C18 C19 C20 . . 120.7(2)
C18 C19 H19A . . 119.6
C20 C19 H19A . . 119.6
C19 C20 C15 . . 120.8(2)
C19 C20 H20A . . 119.6
C15 C20 H20A . . 119.6

loop_
_geom_bond_atom_site_label_1
_geom_bond_atom_site_label_2
_geom_bond_site_symmetry_2
_geom_bond_distance
Ge1 C2 . 1.959(2)
Ge1 C1 . 1.959(2)
Ge1 Ge1 3_666 2.4276(4)
Ge1 Ge2 . 2.4361(3)
Ge2 C9 . 1.957(2)
Ge2 C3 . 1.957(2)
Ge2 C15 . 1.963(2)
C1 H1A . 0.9800
C1 H1B . 0.9800
C1 H1C . 0.9800
C2 H2A . 0.9800
C2 H2B . 0.9800
C2 H2C . 0.9800
C3 C4 . 1.398(3)
C3 C8 . 1.403(3)
C4 C5 . 1.391(3)
C4 H4A . 0.9500
C5 C6 . 1.389(3)
C5 H5A . 0.9500
C6 C7 . 1.386(3)
C6 H6A . 0.9500
C7 C8 . 1.394(3)
C7 H7A . 0.9500
C8 H8A . 0.9500
C9 C10 . 1.394(3)
C9 C14 . 1.398(3)
C10 C11 . 1.390(3)
C10 H10A . 0.9500
C11 C12 . 1.384(3)
C11 H11A . 0.9500
C12 C13 . 1.379(3)
C12 H12A . 0.9500
C13 C14 . 1.393(3)
C13 H13A . 0.9500
C14 H14A . 0.9500
C15 C16 . 1.393(3)
C15 C20 . 1.397(3)
C16 C17 . 1.390(3)
C16 H16A . 0.9500
C17 C18 . 1.386(3)
C17 H17A . 0.9500
C18 C19 . 1.383(3)
C18 H18A . 0.9500
C19 C20 . 1.391(3)
C19 H19A . 0.9500
C20 H20A . 0.9500
